data_7032669
loop_
_publ_author_name
'Ahmed, Naushad'
'Das, Chinmoy'
'Vaidya, Shefali'
'Srivastava, Anant Kumar'
'Langley, Stuart K.'
'Murray, Keith S.'
'Shanmugam, Maheswaran'

_publ_section_title
;
 Probing the magnetic and magnetothermal properties of M(ii)-Ln(iii)
 complexes (where M(ii) = Ni or Zn; Ln(iii) = La or Pr or Gd).
;
_journal_issue 46
_journal_name_full 'Dalton transactions (Cambridge, England : 2003)'
_journal_page_first 17375
_journal_page_last 17384
_journal_paper_doi 10.1039/c4dt02360a
_journal_volume 43
_journal_year 2014
_chemical_formula_sum 'C31.25 H33 Gd N5 Ni O16.25'
_chemical_formula_weight 954.59
_chemical_name_systematic ?
_space_group_IT_number 14
_symmetry_cell_setting monoclinic
_symmetry_space_group_name_Hall '-P 2yn'
_symmetry_space_group_name_H-M 'P 1 21/n 1'
_atom_sites_solution_hydrogens geom
_atom_sites_solution_primary direct
_atom_sites_solution_secondary difmap
_audit_creation_method SHELXL-97
_cell_angle_alpha 90.00
_cell_angle_beta 98.722(5)
_cell_angle_gamma 90.00
_cell_formula_units_Z 4
_cell_length_a 11.286(3)
_cell_length_b 26.990(8)
_cell_length_c 12.817(4)
_cell_measurement_reflns_used 6196
_cell_measurement_temperature 100(2)
_cell_measurement_theta_max 26.73
_cell_measurement_theta_min 2.2
_cell_volume 3859(2)
_computing_cell_refinement
;
CrystalClear-SM Expert 2.1 b24 (Rigaku, 2012)
;
_computing_data_collection
;
CrystalClear-SM Expert 2.1 b24 (Rigaku, 2012)
;
_computing_data_reduction
;
CrystalClear-SM Expert 2.1 b24 (Rigaku, 2012)
;
_computing_molecular_graphics 'Bruker SHELXTL'
_computing_publication_material 'Bruker SHELXTL'
_computing_structure_refinement 'SHELXL-97 (Sheldrick, 2008)'
_computing_structure_solution 'SHELXS-97 (Sheldrick, 2008)'
_diffrn_ambient_temperature 100(2)
_diffrn_measured_fraction_theta_full 0.998
_diffrn_measured_fraction_theta_max 0.998
_diffrn_measurement_device_type
;
Rigaku Saturn724+ (4x4 bin mode)
;
_diffrn_radiation_monochromator graphite
_diffrn_radiation_source 'fine-focus sealed tube'
_diffrn_radiation_type MoK\a
_diffrn_radiation_wavelength 0.71073
_diffrn_reflns_av_R_equivalents 0.1528
_diffrn_reflns_av_sigmaI/netI 0.0739
_diffrn_reflns_limit_h_max 14
_diffrn_reflns_limit_h_min -14
_diffrn_reflns_limit_k_max 34
_diffrn_reflns_limit_k_min -34
_diffrn_reflns_limit_l_max 16
_diffrn_reflns_limit_l_min -16
_diffrn_reflns_number 61924
_diffrn_reflns_theta_full 26.73
_diffrn_reflns_theta_max 26.73
_diffrn_reflns_theta_min 2.20
_exptl_absorpt_coefficient_mu 2.267
_exptl_absorpt_correction_T_max 0.8574
_exptl_absorpt_correction_T_min 0.7419
_exptl_absorpt_correction_type numerical
_exptl_crystal_colour Green
_exptl_crystal_density_diffrn 1.643
_exptl_crystal_density_method 'not measured'
_exptl_crystal_description 'Block Prism'
_exptl_crystal_F_000 1910
_exptl_crystal_size_max 0.14
_exptl_crystal_size_mid 0.12
_exptl_crystal_size_min 0.07
_refine_diff_density_max 1.538
_refine_diff_density_min -1.819
_refine_diff_density_rms 0.191
_refine_ls_extinction_method none
_refine_ls_goodness_of_fit_ref 1.136
_refine_ls_hydrogen_treatment constr
_refine_ls_matrix_type full
_refine_ls_number_parameters 513
_refine_ls_number_reflns 8178
_refine_ls_number_restraints 110
_refine_ls_restrained_S_all 1.160
_refine_ls_R_factor_all 0.0806
_refine_ls_R_factor_gt 0.0727
_refine_ls_shift/su_max 0.001
_refine_ls_shift/su_mean 0.000
_refine_ls_structure_factor_coef Fsqd
_refine_ls_weighting_details 'calc w=1/[\s^2^(Fo^2^)+(0.0769P)^2^+27.8216P] where P=(Fo^2^+2Fc^2^)/3'
_refine_ls_weighting_scheme calc
_refine_ls_wR_factor_gt 0.1829
_refine_ls_wR_factor_ref 0.1948
_reflns_number_gt 7552
_reflns_number_total 8178
_reflns_threshold_expression >2sigma(I)
_cod_data_source_file c4dt02360a2.cif
_cod_data_source_block nigd
_cod_depositor_comments
;
 Marking attached hydrogen atoms.

 Antanas Vaitkus,
 2017-07-12

The following automatic conversions were performed:

'_symmetry_cell_setting' value 'Monoclinic' changed to 'monoclinic'
according to
/usr/data/users/saulius/crontab/automatic-downloads/rss-feeds/RSC/lib/dictionaries/cif_core.dic
dictionary named 'cif_core.dic' version 2.4.2 from
2011-04-26.

'_exptl_absorpt_correction_type' value 'Numerical'
changed to 'numerical' according to
/usr/data/users/saulius/crontab/automatic-downloads/rss-feeds/RSC/lib/dictionaries/cif_core.dic
dictionary named 'cif_core.dic' version 2.4.2 from 2011-04-26.

Automatic conversion script
Id: cif_fix_values 2827 2014-09-09 07:05:25Z andrius 

 Adding full bibliography for 7032669--7032673.cif.
;
_cod_original_cell_volume 3859.2(19)
_cod_original_sg_symbol_H-M P2(1)/n
_cod_database_code 7032669

loop_
_symmetry_equiv_pos_as_xyz
'x, y, z'
'-x+1/2, y+1/2, -z+1/2'
'-x, -y, -z'
'x-1/2, -y-1/2, z-1/2'

loop_
_atom_site_label
_atom_site_type_symbol
_atom_site_fract_x
_atom_site_fract_y
_atom_site_fract_z
_atom_site_U_iso_or_equiv
_atom_site_adp_type
_atom_site_occupancy
_atom_site_symmetry_multiplicity
_atom_site_calc_flag
_atom_site_refinement_flags
_atom_site_disorder_assembly
_atom_site_disorder_group
_atom_site_attached_hydrogens
Ni1 Ni 1.37811(8) 0.26287(3) 0.25094(7) 0.0208(2) Uani 1 1 d . . . 0
Gd1 Gd 1.43550(4) 0.391548(14) 0.23589(3) 0.03002(15) Uani 1 1 d . A . 0
N11 N 1.2784(5) 0.2231(2) 0.3407(4) 0.0207(12) Uani 1 1 d . . . 0
N31 N 1.4555(5) 0.2087(2) 0.1744(5) 0.0232(12) Uani 1 1 d . . . 0
N51 N 1.6757(10) 0.3489(4) 0.3010(11) 0.048(4) Uani 0.45(2) 1 d PDU A 1 0
N51A N 1.6739(11) 0.3588(8) 0.3396(13) 0.068(4) Uani 0.55(2) 1 d PDU A 2 0
N61 N 1.5929(8) 0.4806(3) 0.2569(6) 0.048(2) Uani 1 1 d . . . 0
N71 N 1.2173(10) 0.4395(3) 0.1609(7) 0.059(2) Uani 1 1 d . . . 0
O11 O 1.3420(4) 0.32661(18) 0.3216(4) 0.0229(10) Uani 1 1 d . A . 0
O12 O 1.3568(6) 0.4131(2) 0.4066(5) 0.0414(15) Uani 1 1 d . A . 0
O13 O 1.2172(4) 0.25978(19) 0.1439(4) 0.0264(11) Uani 1 1 d . . . 0
H13A H 1.1799 0.2893 0.1151 0.032 Uiso 1 1 calc R . . 0
O31 O 1.4441(5) 0.31363(19) 0.1570(4) 0.0267(11) Uani 1 1 d . A . 0
O32 O 1.4304(5) 0.3903(2) 0.0360(4) 0.0324(12) Uani 1 1 d . A . 0
O33 O 1.5260(5) 0.2552(2) 0.3732(4) 0.0295(12) Uani 1 1 d . . . 0
H33 H 1.5303 0.2749 0.4350 0.035 Uiso 1 1 calc R . . 0
O51 O 1.5917(9) 0.3509(4) 0.3656(9) 0.014(3) Uani 0.45(2) 1 d PDU A 1 0
O51A O 1.5709(12) 0.3533(8) 0.3803(14) 0.076(5) Uani 0.55(2) 1 d PDU A 2 0
O52 O 1.7794(11) 0.3247(7) 0.3324(16) 0.071(6) Uani 0.45(2) 1 d PDU A 1 0
O52A O 1.7801(11) 0.3453(7) 0.3954(13) 0.076(5) Uani 0.55(2) 1 d PDU A 2 0
O53 O 1.6532(18) 0.3717(8) 0.2048(12) 0.072(5) Uani 0.45(2) 1 d PDU A 1 0
O53A O 1.6657(12) 0.3753(6) 0.2376(10) 0.048(3) Uani 0.55(2) 1 d PDU A 2 0
O61 O 1.6580(8) 0.5167(3) 0.2698(6) 0.063(2) Uani 1 1 d . A . 0
O62 O 1.5543(8) 0.4588(3) 0.3340(5) 0.065(2) Uani 1 1 d . A . 0
O63 O 1.5604(7) 0.4617(3) 0.1668(5) 0.058(2) Uani 1 1 d . A . 0
O71 O 1.1034(13) 0.4642(4) 0.1230(11) 0.124(5) Uani 1 1 d . A . 0
O72 O 1.3106(6) 0.4636(2) 0.1911(5) 0.0446(15) Uani 1 1 d . A . 0
O73 O 1.2219(6) 0.3923(2) 0.1616(5) 0.0395(14) Uani 1 1 d . A . 0
C11 C 1.2795(4) 0.28845(13) 0.4765(3) 0.0230(14) Uani 1 1 d G . . 0
C12 C 1.2544(4) 0.29460(14) 0.5786(3) 0.0248(15) Uani 1 1 d G . . 0
H12 H 1.2300 0.2670 0.6161 0.030 Uiso 1 1 calc R . . 0
C13 C 1.2650(4) 0.34110(17) 0.6256(3) 0.0271(15) Uani 1 1 d G . . 0
H13 H 1.2478 0.3453 0.6954 0.032 Uiso 1 1 calc R . . 0
C14 C 1.3007(5) 0.38146(13) 0.5706(4) 0.0304(16) Uani 1 1 d G A . 0
H14 H 1.3080 0.4132 0.6028 0.036 Uiso 1 1 calc R . . 0
C15 C 1.3259(4) 0.37531(14) 0.4686(3) 0.0284(16) Uani 1 1 d G . . 0
C16 C 1.3153(4) 0.32881(16) 0.4215(3) 0.0241(14) Uani 1 1 d G A . 0
C17 C 1.2513(6) 0.2394(3) 0.4291(5) 0.0214(14) Uani 1 1 d . . . 0
H17A H 1.2086 0.2173 0.4675 0.026 Uiso 1 1 calc R . . 0
C18 C 1.2341(6) 0.1757(3) 0.3023(6) 0.0243(15) Uani 1 1 d . . . 0
C19 C 1.1806(6) 0.1718(3) 0.1974(6) 0.0269(15) Uani 1 1 d . . . 0
C20 C 1.1366(8) 0.1250(3) 0.1621(7) 0.0358(18) Uani 1 1 d . . . 0
H20A H 1.1004 0.1210 0.0907 0.043 Uiso 1 1 calc R . . 0
C21 C 1.1454(8) 0.0845(3) 0.2306(7) 0.0371(19) Uani 1 1 d . . . 0
H21A H 1.1116 0.0536 0.2061 0.045 Uiso 1 1 calc R . . 0
C22 C 1.2018(7) 0.0886(3) 0.3321(7) 0.0345(18) Uani 1 1 d . . . 0
H22A H 1.2113 0.0604 0.3768 0.041 Uiso 1 1 calc R . . 0
C23 C 1.2453(7) 0.1346(3) 0.3695(6) 0.0277(15) Uani 1 1 d . . . 0
H23A H 1.2826 0.1380 0.4407 0.033 Uiso 1 1 calc R . . 0
C24 C 1.1643(7) 0.2121(3) 0.1150(6) 0.0282(16) Uani 1 1 d . . . 0
H24A H 1.1976 0.2000 0.0526 0.034 Uiso 1 1 calc R . . 0
H24B H 1.0771 0.2170 0.0929 0.034 Uiso 1 1 calc R . . 0
C25 C 1.3485(15) 0.4628(4) 0.4505(9) 0.082(5) Uani 1 1 d . . . 0
H25A H 1.3722 0.4874 0.4013 0.122 Uiso 1 1 calc R A . 0
H25B H 1.4020 0.4652 0.5181 0.122 Uiso 1 1 calc R . . 0
H25C H 1.2658 0.4692 0.4615 0.122 Uiso 1 1 calc R . . 0
C31 C 1.4529(6) 0.2563(3) 0.0129(5) 0.0269(16) Uani 1 1 d . . . 0
C32 C 1.4577(6) 0.2507(3) -0.0972(6) 0.0289(16) Uani 1 1 d . . . 0
H32A H 1.4669 0.2187 -0.1258 0.035 Uiso 1 1 calc R . . 0
C33 C 1.4490(7) 0.2916(3) -0.1620(6) 0.0329(18) Uani 1 1 d . . . 0
H33A H 1.4493 0.2874 -0.2355 0.040 Uiso 1 1 calc R . . 0
C34 C 1.4398(7) 0.3396(3) -0.1213(6) 0.0300(17) Uani 1 1 d . A . 0
H34A H 1.4352 0.3677 -0.1665 0.036 Uiso 1 1 calc R . . 0
C35 C 1.4376(6) 0.3453(3) -0.0141(6) 0.0289(16) Uani 1 1 d . . . 0
C36 C 1.4443(6) 0.3043(3) 0.0542(5) 0.0267(16) Uani 1 1 d . A . 0
C37 C 1.4711(6) 0.2119(3) 0.0765(5) 0.0246(15) Uani 1 1 d . . . 0
H37A H 1.4963 0.1829 0.0441 0.029 Uiso 1 1 calc R . . 0
C38 C 1.4947(6) 0.1649(3) 0.2314(6) 0.0276(16) Uani 1 1 d . . . 0
C39 C 1.5701(6) 0.1707(3) 0.3279(6) 0.0290(16) Uani 1 1 d . . . 0
C40 C 1.6067(8) 0.1282(4) 0.3856(7) 0.042(2) Uani 1 1 d . . . 0
H40A H 1.6558 0.1311 0.4524 0.051 Uiso 1 1 calc R . . 0
C41 C 1.5724(9) 0.0818(4) 0.3467(9) 0.051(2) Uani 1 1 d . . . 0
H41A H 1.5999 0.0531 0.3858 0.061 Uiso 1 1 calc R . . 0
C42 C 1.4985(9) 0.0771(4) 0.2515(9) 0.050(2) Uani 1 1 d . . . 0
H42A H 1.4751 0.0450 0.2257 0.061 Uiso 1 1 calc R . . 0
C43 C 1.4582(7) 0.1182(3) 0.1929(7) 0.0334(17) Uani 1 1 d . . . 0
H43A H 1.4064 0.1148 0.1275 0.040 Uiso 1 1 calc R . . 0
C44 C 1.6203(7) 0.2201(3) 0.3631(6) 0.0315(17) Uani 1 1 d . . . 0
H44A H 1.6728 0.2166 0.4320 0.038 Uiso 1 1 calc R . . 0
H44B H 1.6698 0.2328 0.3113 0.038 Uiso 1 1 calc R . . 0
C45 C 1.4164(8) 0.4335(3) -0.0319(7) 0.0360(18) Uani 1 1 d . . . 0
H45A H 1.4881 0.4376 -0.0656 0.054 Uiso 1 1 calc R A . 0
H45B H 1.4055 0.4630 0.0103 0.054 Uiso 1 1 calc R . . 0
H45C H 1.3461 0.4292 -0.0862 0.054 Uiso 1 1 calc R . . 0
O1S O 1.0611(6) 0.3201(2) 0.2073(5) 0.0441(15) Uiso 1 1 d . . . 0
H1S H 1.1162 0.3382 0.1914 0.066 Uiso 1 1 calc R . . 0
C1S C 0.9571(9) 0.3257(4) 0.1303(8) 0.053(2) Uiso 1 1 d . . . 0
H1S1 H 0.9155 0.3564 0.1440 0.079 Uiso 1 1 calc R . . 0
H1S2 H 0.9035 0.2975 0.1340 0.079 Uiso 1 1 calc R . . 0
H1S3 H 0.9806 0.3273 0.0598 0.079 Uiso 1 1 calc R . . 0
O2S O 1.020(3) 0.4209(12) 0.390(3) 0.066(8) Uiso 0.25 1 d PU . . 1
C2S C 0.906(6) 0.449(2) 0.401(5) 0.088(14) Uiso 0.25 1 d PU . . 3

loop_
_atom_site_aniso_label
_atom_site_aniso_U_11
_atom_site_aniso_U_22
_atom_site_aniso_U_33
_atom_site_aniso_U_23
_atom_site_aniso_U_13
_atom_site_aniso_U_12
Ni1 0.0233(4) 0.0263(5) 0.0128(4) 0.0001(3) 0.0032(3) -0.0025(4)
Gd1 0.0465(3) 0.0250(2) 0.0174(2) 0.00172(14) 0.00119(16) -0.01152(16)
N11 0.019(3) 0.026(3) 0.018(3) 0.002(2) 0.005(2) 0.001(2)
N31 0.020(3) 0.032(3) 0.018(3) 0.000(2) 0.004(2) 0.000(2)
N51 0.049(4) 0.048(4) 0.049(4) 0.0002(10) 0.0075(12) -0.0003(10)
N51A 0.068(4) 0.068(4) 0.068(4) 0.0004(10) 0.0103(12) 0.0001(10)
N61 0.066(5) 0.035(4) 0.041(5) -0.002(3) -0.001(4) -0.026(4)
N71 0.089(7) 0.050(5) 0.041(5) -0.001(4) 0.014(5) 0.019(5)
O11 0.034(3) 0.023(2) 0.012(2) -0.0016(19) 0.0023(19) -0.002(2)
O12 0.075(4) 0.025(3) 0.026(3) -0.007(2) 0.013(3) -0.012(3)
O13 0.025(2) 0.029(3) 0.023(3) 0.002(2) -0.002(2) -0.003(2)
O31 0.035(3) 0.031(3) 0.014(2) 0.003(2) 0.003(2) -0.006(2)
O32 0.039(3) 0.037(3) 0.021(3) 0.008(2) 0.004(2) -0.008(2)
O33 0.031(3) 0.040(3) 0.016(2) -0.005(2) -0.001(2) 0.006(2)
O51 0.013(3) 0.014(3) 0.014(3) 0.0001(10) 0.0026(11) -0.0013(10)
O51A 0.076(5) 0.076(5) 0.076(5) 0.0000(10) 0.0114(12) -0.0003(10)
O52 0.071(6) 0.071(6) 0.072(6) 0.0004(10) 0.0108(13) 0.0001(10)
O52A 0.076(5) 0.076(5) 0.077(5) 0.0006(10) 0.0113(13) 0.0002(10)
O53 0.072(5) 0.072(5) 0.072(5) 0.0001(10) 0.0109(13) -0.0002(10)
O53A 0.049(4) 0.049(4) 0.048(4) 0.0002(10) 0.0075(12) -0.0004(10)
O61 0.092(6) 0.047(4) 0.049(4) 0.001(3) 0.007(4) -0.039(4)
O62 0.101(6) 0.065(5) 0.030(3) -0.004(3) 0.017(4) -0.046(4)
O63 0.078(5) 0.066(5) 0.028(3) -0.006(3) 0.002(3) -0.039(4)
O71 0.150(11) 0.079(7) 0.130(10) -0.012(7) -0.019(9) 0.027(7)
O72 0.061(4) 0.027(3) 0.046(4) -0.004(3) 0.008(3) -0.009(3)
O73 0.050(4) 0.024(3) 0.041(4) -0.001(2) -0.003(3) -0.002(2)
C11 0.020(3) 0.030(4) 0.019(3) 0.000(3) 0.002(3) 0.002(3)
C12 0.021(3) 0.033(4) 0.021(3) 0.002(3) 0.006(3) -0.003(3)
C13 0.023(3) 0.039(4) 0.019(3) -0.008(3) 0.003(3) -0.001(3)
C14 0.034(4) 0.032(4) 0.027(4) -0.007(3) 0.009(3) -0.005(3)
C15 0.033(4) 0.030(4) 0.021(4) 0.000(3) 0.000(3) -0.005(3)
C16 0.022(3) 0.032(4) 0.018(3) -0.002(3) -0.001(3) 0.001(3)
C17 0.017(3) 0.028(4) 0.019(3) 0.004(3) 0.002(2) 0.001(3)
C18 0.023(3) 0.025(4) 0.027(4) -0.003(3) 0.009(3) -0.006(3)
C19 0.024(3) 0.031(4) 0.026(4) -0.002(3) 0.006(3) -0.004(3)
C20 0.039(4) 0.038(4) 0.029(4) -0.009(4) 0.001(3) -0.005(4)
C21 0.040(4) 0.023(4) 0.048(5) -0.007(4) 0.008(4) -0.007(3)
C22 0.040(4) 0.018(4) 0.048(5) -0.004(3) 0.017(4) -0.002(3)
C23 0.027(4) 0.030(4) 0.027(4) 0.000(3) 0.005(3) -0.001(3)
C24 0.026(4) 0.034(4) 0.024(4) -0.004(3) 0.000(3) -0.005(3)
C25 0.181(15) 0.025(5) 0.050(6) -0.018(5) 0.053(8) -0.030(7)
C31 0.023(3) 0.047(5) 0.011(3) -0.003(3) 0.006(3) -0.007(3)
C32 0.025(4) 0.042(4) 0.018(4) -0.002(3) 0.002(3) -0.003(3)
C33 0.029(4) 0.059(5) 0.011(3) 0.005(3) 0.005(3) -0.002(4)
C34 0.029(4) 0.041(4) 0.019(3) 0.008(3) 0.001(3) -0.008(3)
C35 0.025(4) 0.039(4) 0.021(4) 0.005(3) 0.001(3) -0.013(3)
C36 0.021(3) 0.044(4) 0.015(3) 0.001(3) 0.003(3) -0.010(3)
C37 0.020(3) 0.038(4) 0.016(3) -0.006(3) 0.004(3) -0.003(3)
C38 0.026(3) 0.038(4) 0.021(4) -0.002(3) 0.009(3) 0.006(3)
C39 0.027(4) 0.042(4) 0.018(3) 0.001(3) 0.004(3) 0.006(3)
C40 0.044(5) 0.052(6) 0.029(4) 0.013(4) 0.002(4) 0.016(4)
C41 0.059(6) 0.040(5) 0.054(6) 0.021(5) 0.007(5) 0.015(5)
C42 0.055(6) 0.030(5) 0.067(7) 0.002(5) 0.012(5) 0.011(4)
C43 0.036(4) 0.033(4) 0.031(4) -0.004(3) 0.005(3) 0.006(3)
C44 0.026(4) 0.055(5) 0.014(3) -0.001(3) 0.005(3) 0.004(3)
C45 0.042(5) 0.035(4) 0.031(4) 0.007(4) 0.007(3) -0.006(4)

loop_
_atom_type_symbol
_atom_type_description
_atom_type_scat_dispersion_real
_atom_type_scat_dispersion_imag
_atom_type_scat_source
C C 0.0033 0.0016 'International Tables Vol C Tables 4.2.6.8 and 6.1.1.4'
H H 0.0000 0.0000 'International Tables Vol C Tables 4.2.6.8 and 6.1.1.4'
N N 0.0061 0.0033 'International Tables Vol C Tables 4.2.6.8 and 6.1.1.4'
O O 0.0106 0.0060 'International Tables Vol C Tables 4.2.6.8 and 6.1.1.4'
Ni Ni 0.3393 1.1124 'International Tables Vol C Tables 4.2.6.8 and 6.1.1.4'
Gd Gd -0.1653 3.9035 'International Tables Vol C Tables 4.2.6.8 and 6.1.1.4'

loop_
_geom_angle_atom_site_label_1
_geom_angle_atom_site_label_2
_geom_angle_atom_site_label_3
_geom_angle
O11 Ni1 N31 164.4(2)
O11 Ni1 N11 91.7(2)
N31 Ni1 N11 102.1(2)
O11 Ni1 O31 79.0(2)
N31 Ni1 O31 88.6(2)
N11 Ni1 O31 166.5(2)
O11 Ni1 O13 96.5(2)
N31 Ni1 O13 92.8(2)
N11 Ni1 O13 81.4(2)
O31 Ni1 O13 89.9(2)
O11 Ni1 O33 86.6(2)
N31 Ni1 O33 86.5(2)
N11 Ni1 O33 88.4(2)
O31 Ni1 O33 100.7(2)
O13 Ni1 O33 169.4(2)
O31 Gd1 O11 65.86(16)
O31 Gd1 O72 132.9(2)
O11 Gd1 O72 114.6(2)
O31 Gd1 O51A 83.4(5)
O11 Gd1 O51A 67.2(4)
O72 Gd1 O51A 142.6(5)
O31 Gd1 O73 86.69(18)
O11 Gd1 O73 73.08(19)
O72 Gd1 O73 53.1(2)
O51A Gd1 O73 139.7(4)
O31 Gd1 O62 145.2(3)
O11 Gd1 O62 122.97(19)
O72 Gd1 O62 77.4(3)
O51A Gd1 O62 72.4(6)
O73 Gd1 O62 127.9(3)
O31 Gd1 O51 79.7(3)
O11 Gd1 O51 71.8(3)
O72 Gd1 O51 147.3(3)
O51A Gd1 O51 7.6(4)
O73 Gd1 O51 144.9(3)
O62 Gd1 O51 73.2(3)
O31 Gd1 O12 128.14(17)
O11 Gd1 O12 62.51(17)
O72 Gd1 O12 75.8(2)
O51A Gd1 O12 72.9(4)
O73 Gd1 O12 83.2(2)
O62 Gd1 O12 68.3(2)
O51 Gd1 O12 80.3(3)
O31 Gd1 O32 63.35(17)
O11 Gd1 O32 120.38(16)
O72 Gd1 O32 81.3(2)
O51A Gd1 O32 132.1(4)
O73 Gd1 O32 74.9(2)
O62 Gd1 O32 116.47(19)
O51 Gd1 O32 124.8(3)
O12 Gd1 O32 154.9(2)
O31 Gd1 O63 116.6(2)
O11 Gd1 O63 171.76(19)
O72 Gd1 O63 70.1(3)
O51A Gd1 O63 104.9(4)
O73 Gd1 O63 114.5(2)
O62 Gd1 O63 50.2(2)
O51 Gd1 O63 100.6(3)
O12 Gd1 O63 113.9(2)
O32 Gd1 O63 66.29(18)
O31 Gd1 O53 69.4(6)
O11 Gd1 O53 114.3(4)
O72 Gd1 O53 131.2(4)
O51A Gd1 O53 62.1(4)
O73 Gd1 O53 146.8(5)
O62 Gd1 O53 77.2(6)
O51 Gd1 O53 54.7(3)
O12 Gd1 O53 129.6(4)
O32 Gd1 O53 73.9(4)
O63 Gd1 O53 61.6(5)
O31 Gd1 O53A 75.4(4)
O11 Gd1 O53A 112.1(3)
O72 Gd1 O53A 132.4(3)
O51A Gd1 O53A 54.5(3)
O73 Gd1 O53A 156.2(3)
O62 Gd1 O53A 70.2(4)
O51 Gd1 O53A 47.3(3)
O12 Gd1 O53A 120.2(3)
O32 Gd1 O53A 83.0(3)
O63 Gd1 O53A 62.5(4)
O53 Gd1 O53A 9.5(5)
C17 N11 C18 119.1(6)
C17 N11 Ni1 122.7(5)
C18 N11 Ni1 118.2(4)
C37 N31 C38 118.4(6)
C37 N31 Ni1 123.5(5)
C38 N31 Ni1 118.1(4)
O52 N51 O51 119.6(9)
O52 N51 O53 121.5(9)
O51 N51 O53 118.9(8)
O52 N51 Gd1 173.7(7)
O51 N51 Gd1 57.1(6)
O53 N51 Gd1 62.0(7)
O52A N51A O51A 120.8(9)
O52A N51A O53A 121.3(9)
O51A N51A O53A 117.7(8)
O52A N51A Gd1 174.8(11)
O51A N51A Gd1 55.1(7)
O53A N51A Gd1 63.1(6)
O61 N61 O63 122.1(8)
O61 N61 O62 122.0(8)
O63 N61 O62 115.8(7)
O61 N61 Gd1 177.4(6)
O63 N61 Gd1 60.4(4)
O62 N61 Gd1 55.4(4)
O72 N71 O73 119.2(9)
O72 N71 O71 121.4(9)
O73 N71 O71 119.4(10)
O72 N71 Gd1 58.8(5)
O73 N71 Gd1 60.4(5)
O71 N71 Gd1 179.4(9)
C16 O11 Ni1 123.3(4)
C16 O11 Gd1 125.1(3)
Ni1 O11 Gd1 106.6(2)
C15 O12 C25 115.0(6)
C15 O12 Gd1 118.7(4)
C25 O12 Gd1 126.1(5)
C24 O13 Ni1 119.0(4)
C36 O31 Ni1 120.7(5)
C36 O31 Gd1 126.7(5)
Ni1 O31 Gd1 107.8(2)
C35 O32 C45 115.9(6)
C35 O32 Gd1 118.9(4)
C45 O32 Gd1 125.2(5)
C44 O33 Ni1 120.4(4)
N51 O51 Gd1 95.7(7)
N51A O51A Gd1 97.9(8)
N51 O53 Gd1 90.3(7)
N51A O53A Gd1 89.2(7)
N61 O62 Gd1 99.5(5)
N61 O63 Gd1 94.5(5)
N71 O72 Gd1 95.0(5)
N71 O73 Gd1 92.8(6)
C12 C11 C16 120.0
C12 C11 C17 115.7(4)
C16 C11 C17 123.8(4)
C13 C12 C11 120.0
C12 C13 C14 120.0
C15 C14 C13 120.0
O12 C15 C14 124.3(4)
O12 C15 C16 115.7(4)
C14 C15 C16 120.0
O11 C16 C15 115.5(4)
O11 C16 C11 124.5(4)
C15 C16 C11 120.0
N11 C17 C11 127.0(6)
C19 C18 C23 121.3(7)
C19 C18 N11 118.5(6)
C23 C18 N11 120.2(7)
C18 C19 C20 117.3(7)
C18 C19 C24 127.7(7)
C20 C19 C24 115.0(7)
C21 C20 C19 120.9(8)
C22 C21 C20 120.9(8)
C21 C22 C23 119.4(8)
C22 C23 C18 120.1(7)
O13 C24 C19 117.5(6)
C36 C31 C32 118.8(7)
C36 C31 C37 124.2(6)
C32 C31 C37 116.6(7)
C33 C32 C31 120.2(8)
C32 C33 C34 121.2(7)
C35 C34 C33 118.9(7)
O32 C35 C34 124.7(7)
O32 C35 C36 113.8(6)
C34 C35 C36 121.5(8)
O31 C36 C35 117.2(7)
O31 C36 C31 123.4(7)
C35 C36 C31 119.4(7)
N31 C37 C31 124.9(7)
C43 C38 C39 121.4(7)
C43 C38 N31 121.1(7)
C39 C38 N31 117.5(7)
C40 C39 C38 118.0(8)
C40 C39 C44 120.5(7)
C38 C39 C44 121.2(7)
C41 C40 C39 120.7(8)
C42 C41 C40 120.3(9)
C41 C42 C43 121.0(9)
C42 C43 C38 118.7(8)
O33 C44 C39 111.2(6)

loop_
_geom_bond_atom_site_label_1
_geom_bond_atom_site_label_2
_geom_bond_distance
Ni1 O11 2.014(5)
Ni1 N31 2.031(6)
Ni1 N11 2.033(6)
Ni1 O31 2.038(5)
Ni1 O13 2.105(5)
Ni1 O33 2.119(5)
Gd1 O31 2.342(5)
Gd1 O11 2.396(5)
Gd1 O72 2.420(7)
Gd1 O51A 2.443(17)
Gd1 O73 2.453(6)
Gd1 O62 2.483(7)
Gd1 O51 2.487(11)
Gd1 O12 2.551(6)
Gd1 O32 2.554(5)
Gd1 O63 2.596(7)
Gd1 O53 2.603(18)
Gd1 O53A 2.632(13)
N11 C17 1.294(9)
N11 C18 1.432(9)
N31 C37 1.295(9)
N31 C38 1.424(10)
N51 O52 1.347(9)
N51 O51 1.352(9)
N51 O53 1.366(9)
N51A O52A 1.349(8)
N51A O51A 1.352(9)
N51A O53A 1.370(9)
N61 O61 1.217(9)
N61 O63 1.265(10)
N61 O62 1.281(10)
N71 O72 1.250(12)
N71 O73 1.275(10)
N71 O71 1.464(15)
O11 C16 1.361(5)
O12 C15 1.369(6)
O12 C25 1.464(10)
O13 C24 1.443(9)
O31 C36 1.341(8)
O32 C35 1.382(10)
O32 C45 1.448(9)
O33 C44 1.445(9)
C11 C12 1.3900
C11 C16 1.3900
C11 C17 1.472(8)
C12 C13 1.3900
C13 C14 1.3900
C14 C15 1.3900
C15 C16 1.3900
C18 C19 1.392(10)
C18 C23 1.399(10)
C19 C20 1.406(11)
C19 C24 1.507(11)
C20 C21 1.396(12)
C21 C22 1.363(13)
C22 C23 1.391(11)
C31 C36 1.410(11)
C31 C32 1.428(10)
C31 C37 1.446(11)
C32 C33 1.376(11)
C33 C34 1.406(12)
C34 C35 1.387(10)
C35 C36 1.405(11)
C38 C43 1.393(11)
C38 C39 1.400(10)
C39 C40 1.394(12)
C39 C44 1.493(12)
C40 C41 1.380(15)
C41 C42 1.376(15)
C42 C43 1.378(13)
O1S C1S 1.423(12)
O2S C2S 1.52(7)

loop_
_geom_torsion_atom_site_label_1
_geom_torsion_atom_site_label_2
_geom_torsion_atom_site_label_3
_geom_torsion_atom_site_label_4
_geom_torsion
O11 Ni1 N11 C17 -20.0(5)
N31 Ni1 N11 C17 152.6(5)
O31 Ni1 N11 C17 -65.9(12)
O13 Ni1 N11 C17 -116.3(5)
O33 Ni1 N11 C17 66.6(5)
O11 Ni1 N11 C18 158.2(5)
N31 Ni1 N11 C18 -29.1(5)
O31 Ni1 N11 C18 112.4(10)
O13 Ni1 N11 C18 61.9(5)
O33 Ni1 N11 C18 -115.2(5)
O11 Ni1 N31 C37 -67.3(10)
N11 Ni1 N31 C37 141.2(6)
O31 Ni1 N31 C37 -30.5(6)
O13 Ni1 N31 C37 59.4(6)
O33 Ni1 N31 C37 -131.3(6)
O11 Ni1 N31 C38 112.7(8)
N11 Ni1 N31 C38 -38.8(5)
O31 Ni1 N31 C38 149.6(5)
O13 Ni1 N31 C38 -120.6(5)
O33 Ni1 N31 C38 48.8(5)
O31 Gd1 N51 O52 -44(7)
O11 Gd1 N51 O52 19(7)
O72 Gd1 N51 O52 170(7)
O51A Gd1 N51 O52 62(7)
O73 Gd1 N51 O52 -29(8)
O62 Gd1 N51 O52 143(7)
O51 Gd1 N51 O52 61(7)
O12 Gd1 N51 O52 81(7)
O32 Gd1 N51 O52 -102(7)
O63 Gd1 N51 O52 -166(7)
O53 Gd1 N51 O52 -126(7)
O53A Gd1 N51 O52 -143(8)
O31 Gd1 N51 O51 -104.8(7)
O11 Gd1 N51 O51 -41.2(7)
O72 Gd1 N51 O51 109.3(8)
O51A Gd1 N51 O51 1.8(14)
O73 Gd1 N51 O51 -89.6(10)
O62 Gd1 N51 O51 82.5(7)
O12 Gd1 N51 O51 20.8(7)
O32 Gd1 N51 O51 -162.4(7)
O63 Gd1 N51 O51 133.4(7)
O53 Gd1 N51 O51 173.7(8)
O53A Gd1 N51 O51 156.6(15)
O31 Gd1 N51 O53 81.5(9)
O11 Gd1 N51 O53 145.1(9)
O72 Gd1 N51 O53 -64.4(10)
O51A Gd1 N51 O53 -171.9(14)
O73 Gd1 N51 O53 96.7(12)
O62 Gd1 N51 O53 -91.2(9)
O51 Gd1 N51 O53 -173.7(8)
O12 Gd1 N51 O53 -152.9(10)
O32 Gd1 N51 O53 23.9(9)
O63 Gd1 N51 O53 -40.3(9)
O53A Gd1 N51 O53 -17.1(18)
O31 Gd1 N51A O52A -134(15)
O11 Gd1 N51A O52A -68(15)
O72 Gd1 N51A O52A 67(15)
O51A Gd1 N51A O52A -39(14)
O73 Gd1 N51A O52A -90(15)
O62 Gd1 N51A O52A 58(15)
O51 Gd1 N51A O52A -47(14)
O12 Gd1 N51A O52A -6(15)
O32 Gd1 N51A O52A 169(14)
O63 Gd1 N51A O52A 108(15)
O53 Gd1 N51A O52A 158(15)
O53A Gd1 N51A O52A 149(15)
O31 Gd1 N51A O51A -94.6(14)
O11 Gd1 N51A O51A -29.2(14)
O72 Gd1 N51A O51A 106.5(14)
O73 Gd1 N51A O51A -51(2)
O62 Gd1 N51A O51A 96.8(14)
O51 Gd1 N51A O51A -8.1(18)
O12 Gd1 N51A O51A 33.2(15)
O32 Gd1 N51A O51A -151.8(14)
O63 Gd1 N51A O51A 146.6(15)
O53 Gd1 N51A O51A -163(2)
O53A Gd1 N51A O51A -172(2)
O31 Gd1 N51A O53A 77.1(10)
O11 Gd1 N51A O53A 142.5(10)
O72 Gd1 N51A O53A -81.8(13)
O51A Gd1 N51A O53A 172(2)
O73 Gd1 N51A O53A 120.3(12)
O62 Gd1 N51A O53A -91.5(10)
O51 Gd1 N51A O53A 164(2)
O12 Gd1 N51A O53A -155.1(10)
O32 Gd1 N51A O53A 19.9(11)
O63 Gd1 N51A O53A -41.7(10)
O53 Gd1 N51A O53A 9.0(14)
O31 Gd1 N61 O61 -115(17)
O11 Gd1 N61 O61 4(17)
O72 Gd1 N61 O61 112(17)
O51A Gd1 N61 O61 -36(17)
O73 Gd1 N61 O61 120(17)
O62 Gd1 N61 O61 13(17)
O51 Gd1 N61 O61 -43(17)
O12 Gd1 N61 O61 37(17)
O32 Gd1 N61 O61 -168(17)
O63 Gd1 N61 O61 -167(17)
O53 Gd1 N61 O61 -96(17)
O53A Gd1 N61 O61 -86(17)
O31 Gd1 N61 O63 51.7(7)
O11 Gd1 N61 O63 170.9(5)
O72 Gd1 N61 O63 -81.4(6)
O51A Gd1 N61 O63 131.1(7)
O73 Gd1 N61 O63 -73.6(7)
O62 Gd1 N61 O63 179.6(11)
O51 Gd1 N61 O63 123.7(7)
O12 Gd1 N61 O63 -156.1(6)
O32 Gd1 N61 O63 -1.0(6)
O53 Gd1 N61 O63 70.9(7)
O53A Gd1 N61 O63 80.5(7)
O31 Gd1 N61 O62 -127.9(7)
O11 Gd1 N61 O62 -8.7(9)
O72 Gd1 N61 O62 99.0(7)
O51A Gd1 N61 O62 -48.5(8)
O73 Gd1 N61 O62 106.8(7)
O51 Gd1 N61 O62 -55.9(7)
O12 Gd1 N61 O62 24.3(7)
O32 Gd1 N61 O62 179.4(7)
O63 Gd1 N61 O62 -179.6(11)
O53 Gd1 N61 O62 -108.7(8)
O53A Gd1 N61 O62 -99.1(7)
O31 Gd1 N71 O72 -151.0(5)
O11 Gd1 N71 O72 143.4(5)
O51A Gd1 N71 O72 94.5(12)
O73 Gd1 N71 O72 -178.2(9)
O62 Gd1 N71 O72 18.4(6)
O51 Gd1 N71 O72 94.2(10)
O12 Gd1 N71 O72 82.6(5)
O32 Gd1 N71 O72 -96.3(5)
O63 Gd1 N71 O72 -31.3(5)
O53 Gd1 N71 O72 -67.1(12)
O53A Gd1 N71 O72 -52.2(10)
O31 Gd1 N71 O73 27.2(6)
O11 Gd1 N71 O73 -38.5(5)
O72 Gd1 N71 O73 178.2(9)
O51A Gd1 N71 O73 -87.3(12)
O62 Gd1 N71 O73 -163.5(5)
O51 Gd1 N71 O73 -87.7(10)
O12 Gd1 N71 O73 -99.2(5)
O32 Gd1 N71 O73 81.8(5)
O63 Gd1 N71 O73 146.9(5)
O53 Gd1 N71 O73 111.1(11)
O53A Gd1 N71 O73 126.0(9)
O31 Gd1 N71 O71 100(76)
O11 Gd1 N71 O71 34(76)
O72 Gd1 N71 O71 -110(76)
O51A Gd1 N71 O71 -15(76)
O73 Gd1 N71 O71 72(76)
O62 Gd1 N71 O71 -91(76)
O51 Gd1 N71 O71 -15(76)
O12 Gd1 N71 O71 -27(76)
O32 Gd1 N71 O71 154(100)
O63 Gd1 N71 O71 -141(76)
O53 Gd1 N71 O71 -177(100)
O53A Gd1 N71 O71 -162(100)
N31 Ni1 O11 C16 -125.5(8)
N11 Ni1 O11 C16 26.7(4)
O31 Ni1 O11 C16 -163.1(5)
O13 Ni1 O11 C16 108.2(4)
O33 Ni1 O11 C16 -61.6(4)
N31 Ni1 O11 Gd1 30.6(9)
N11 Ni1 O11 Gd1 -177.2(2)
O31 Ni1 O11 Gd1 -7.1(2)
O13 Ni1 O11 Gd1 -95.7(2)
O33 Ni1 O11 Gd1 94.5(2)
O31 Gd1 O11 C16 162.1(5)
O72 Gd1 O11 C16 -69.9(5)
O51A Gd1 O11 C16 69.1(7)
O73 Gd1 O11 C16 -103.8(5)
O62 Gd1 O11 C16 20.7(6)
O51 Gd1 O11 C16 75.5(5)
O12 Gd1 O11 C16 -12.8(4)
O32 Gd1 O11 C16 -164.2(4)
O63 Gd1 O11 C16 53.0(17)
O53 Gd1 O11 C16 110.9(7)
O53A Gd1 O11 C16 100.8(5)
O31 Gd1 O11 Ni1 6.61(19)
O72 Gd1 O11 Ni1 134.6(2)
O51A Gd1 O11 Ni1 -86.4(6)
O73 Gd1 O11 Ni1 100.6(2)
O62 Gd1 O11 Ni1 -134.8(3)
O51 Gd1 O11 Ni1 -80.0(3)
O12 Gd1 O11 Ni1 -168.3(3)
O32 Gd1 O11 Ni1 40.3(3)
O63 Gd1 O11 Ni1 -102.5(15)
O53 Gd1 O11 Ni1 -44.7(6)
O53A Gd1 O11 Ni1 -54.7(4)
O31 Gd1 O12 C15 7.4(6)
O11 Gd1 O12 C15 13.3(4)
O72 Gd1 O12 C15 141.3(5)
O51A Gd1 O12 C15 -59.4(7)
O73 Gd1 O12 C15 87.8(5)
O62 Gd1 O12 C15 -136.8(6)
O51 Gd1 O12 C15 -61.1(5)
O32 Gd1 O12 C15 116.8(5)
O63 Gd1 O12 C15 -158.4(5)
O53 Gd1 O12 C15 -86.5(8)
O53A Gd1 O12 C15 -87.5(6)
O31 Gd1 O12 C25 -177.2(9)
O11 Gd1 O12 C25 -171.3(10)
O72 Gd1 O12 C25 -43.3(9)
O51A Gd1 O12 C25 116.0(11)
O73 Gd1 O12 C25 -96.8(10)
O62 Gd1 O12 C25 38.6(10)
O51 Gd1 O12 C25 114.3(10)
O32 Gd1 O12 C25 -67.8(11)
O63 Gd1 O12 C25 17.0(10)
O53 Gd1 O12 C25 88.9(11)
O53A Gd1 O12 C25 87.9(10)
O11 Ni1 O13 C24 -145.7(5)
N31 Ni1 O13 C24 46.8(5)
N11 Ni1 O13 C24 -55.0(5)
O31 Ni1 O13 C24 135.4(5)
O33 Ni1 O13 C24 -38.9(14)
O11 Ni1 O31 C36 -149.7(5)
N31 Ni1 O31 C36 39.7(5)
N11 Ni1 O31 C36 -102.8(10)
O13 Ni1 O31 C36 -53.1(5)
O33 Ni1 O31 C36 125.8(5)
O11 Ni1 O31 Gd1 7.3(2)
N31 Ni1 O31 Gd1 -163.3(2)
N11 Ni1 O31 Gd1 54.2(10)
O13 Ni1 O31 Gd1 103.9(2)
O33 Ni1 O31 Gd1 -77.1(2)
O11 Gd1 O31 C36 148.6(6)
O72 Gd1 O31 C36 46.8(6)
O51A Gd1 O31 C36 -143.4(6)
O73 Gd1 O31 C36 75.7(5)
O62 Gd1 O31 C36 -97.8(6)
O51 Gd1 O31 C36 -136.8(6)
O12 Gd1 O31 C36 154.4(5)
O32 Gd1 O31 C36 1.0(5)
O63 Gd1 O31 C36 -40.1(6)
O53 Gd1 O31 C36 -80.8(6)
O53A Gd1 O31 C36 -88.5(6)
O11 Gd1 O31 Ni1 -6.57(19)
O72 Gd1 O31 Ni1 -108.5(3)
O51A Gd1 O31 Ni1 61.3(3)
O73 Gd1 O31 Ni1 -79.5(2)
O62 Gd1 O31 Ni1 107.0(3)
O51 Gd1 O31 Ni1 68.0(3)
O12 Gd1 O31 Ni1 -0.8(4)
O32 Gd1 O31 Ni1 -154.2(3)
O63 Gd1 O31 Ni1 164.7(2)
O53 Gd1 O31 Ni1 124.0(4)
O53A Gd1 O31 Ni1 116.3(3)
O31 Gd1 O32 C35 -1.3(5)
O11 Gd1 O32 C35 -35.7(5)
O72 Gd1 O32 C35 -149.1(5)
O51A Gd1 O32 C35 50.0(8)
O73 Gd1 O32 C35 -95.2(5)
O62 Gd1 O32 C35 139.6(5)
O51 Gd1 O32 C35 52.4(6)
O12 Gd1 O32 C35 -125.2(5)
O63 Gd1 O32 C35 138.9(6)
O53 Gd1 O32 C35 73.3(7)
O53A Gd1 O32 C35 75.9(6)
O31 Gd1 O32 C45 176.6(6)
O11 Gd1 O32 C45 142.2(5)
O72 Gd1 O32 C45 28.7(6)
O51A Gd1 O32 C45 -132.2(8)
O73 Gd1 O32 C45 82.7(6)
O62 Gd1 O32 C45 -42.5(6)
O51 Gd1 O32 C45 -129.8(6)
O12 Gd1 O32 C45 52.7(7)
O63 Gd1 O32 C45 -43.3(6)
O53 Gd1 O32 C45 -108.8(8)
O53A Gd1 O32 C45 -106.2(6)
O11 Ni1 O33 C44 -164.9(5)
N31 Ni1 O33 C44 1.1(5)
N11 Ni1 O33 C44 103.3(5)
O31 Ni1 O33 C44 -86.8(5)
O13 Ni1 O33 C44 87.4(12)
O52 N51 O51 Gd1 -173.7(8)
O53 N51 O51 Gd1 6.3(8)
O31 Gd1 O51 N51 68.4(6)
O11 Gd1 O51 N51 136.2(7)
O72 Gd1 O51 N51 -116.5(6)
O51A Gd1 O51 N51 -172(6)
O73 Gd1 O51 N51 137.2(6)
O62 Gd1 O51 N51 -89.6(7)
O12 Gd1 O51 N51 -159.7(7)
O32 Gd1 O51 N51 21.4(8)
O63 Gd1 O51 N51 -47.0(7)
O53 Gd1 O51 N51 -3.6(5)
O53A Gd1 O51 N51 -11.3(7)
O52A N51A O51A Gd1 176.2(17)
O53A N51A O51A Gd1 -8(2)
O31 Gd1 O51A N51A 81.5(14)
O11 Gd1 O51A N51A 148.0(15)
O72 Gd1 O51A N51A -110.9(13)
O73 Gd1 O51A N51A 158.4(11)
O62 Gd1 O51A N51A -73.2(14)
O51 Gd1 O51A N51A 22(5)
O12 Gd1 O51A N51A -145.2(15)
O32 Gd1 O51A N51A 36.9(17)
O63 Gd1 O51A N51A -34.4(15)
O53 Gd1 O51A N51A 11.4(13)
O53A Gd1 O51A N51A 4.7(12)
O52 N51 O53 Gd1 174.0(8)
O51 N51 O53 Gd1 -6.0(8)
O31 Gd1 O53 N51 -88.3(8)
O11 Gd1 O53 N51 -38.8(10)
O72 Gd1 O53 N51 142.2(5)
O51A Gd1 O53 N51 5.2(9)
O73 Gd1 O53 N51 -134.8(5)
O62 Gd1 O53 N51 81.8(8)
O51 Gd1 O53 N51 3.5(5)
O12 Gd1 O53 N51 34.7(11)
O32 Gd1 O53 N51 -155.4(9)
O63 Gd1 O53 N51 133.3(10)
O53A Gd1 O53 N51 40(3)
O52A N51A O53A Gd1 -176.9(18)
O51A N51A O53A Gd1 7.7(19)
O31 Gd1 O53A N51A -96.9(11)
O11 Gd1 O53A N51A -41.1(11)
O72 Gd1 O53A N51A 127.5(11)
O51A Gd1 O53A N51A -4.6(12)
O73 Gd1 O53A N51A -139.3(10)
O62 Gd1 O53A N51A 77.5(11)
O51 Gd1 O53A N51A -7.6(10)
O12 Gd1 O53A N51A 29.0(12)
O32 Gd1 O53A N51A -161.1(11)
O63 Gd1 O53A N51A 132.0(11)
O53 Gd1 O53A N51A -146(5)
O61 N61 O62 Gd1 -179.3(9)
O63 N61 O62 Gd1 -0.4(10)
O31 Gd1 O62 N61 80.0(8)
O11 Gd1 O62 N61 174.5(6)
O72 Gd1 O62 N61 -74.2(7)
O51A Gd1 O62 N61 128.2(8)
O73 Gd1 O62 N61 -91.8(7)
O51 Gd1 O62 N61 120.3(7)
O12 Gd1 O62 N61 -153.7(7)
O32 Gd1 O62 N61 -0.7(8)
O63 Gd1 O62 N61 0.2(6)
O53 Gd1 O62 N61 63.7(7)
O53A Gd1 O62 N61 70.4(7)
O61 N61 O63 Gd1 179.3(9)
O62 N61 O63 Gd1 0.4(10)
O31 Gd1 O63 N61 -141.3(6)
O11 Gd1 O63 N61 -35.9(19)
O72 Gd1 O63 N61 89.8(6)
O51A Gd1 O63 N61 -51.2(8)
O73 Gd1 O63 N61 119.7(6)
O62 Gd1 O63 N61 -0.2(6)
O51 Gd1 O63 N61 -57.6(7)
O12 Gd1 O63 N61 26.3(7)
O32 Gd1 O63 N61 178.9(7)
O53 Gd1 O63 N61 -97.3(8)
O53A Gd1 O63 N61 -86.6(7)
O73 N71 O72 Gd1 -1.8(9)
O71 N71 O72 Gd1 179.3(9)
O31 Gd1 O72 N71 38.2(6)
O11 Gd1 O72 N71 -40.9(6)
O51A Gd1 O72 N71 -124.9(7)
O73 Gd1 O72 N71 1.0(5)
O62 Gd1 O72 N71 -161.6(6)
O51 Gd1 O72 N71 -135.2(6)
O12 Gd1 O72 N71 -91.1(5)
O32 Gd1 O72 N71 78.6(5)
O63 Gd1 O72 N71 146.5(6)
O53 Gd1 O72 N71 138.2(8)
O53A Gd1 O72 N71 150.8(6)
O72 N71 O73 Gd1 1.8(9)
O71 N71 O73 Gd1 -179.3(9)
O31 Gd1 O73 N71 -154.7(5)
O11 Gd1 O73 N71 139.6(6)
O72 Gd1 O73 N71 -1.0(5)
O51A Gd1 O73 N71 129.5(9)
O62 Gd1 O73 N71 20.6(6)
O51 Gd1 O73 N71 138.6(6)
O12 Gd1 O73 N71 76.3(5)
O32 Gd1 O73 N71 -91.4(5)
O63 Gd1 O73 N71 -36.9(6)
O53 Gd1 O73 N71 -111.8(9)
O53A Gd1 O73 N71 -113.8(9)
C16 C11 C12 C13 0.0
C17 C11 C12 C13 -172.7(5)
C11 C12 C13 C14 0.0
C12 C13 C14 C15 0.0
C25 O12 C15 C14 -6.9(10)
Gd1 O12 C15 C14 169.0(3)
C25 O12 C15 C16 170.4(8)
Gd1 O12 C15 C16 -13.7(6)
C13 C14 C15 O12 177.2(6)
C13 C14 C15 C16 0.0
Ni1 O11 C16 C15 162.6(3)
Gd1 O11 C16 C15 11.0(5)
Ni1 O11 C16 C11 -17.3(6)
Gd1 O11 C16 C11 -168.9(3)
O12 C15 C16 O11 2.7(5)
C14 C15 C16 O11 -179.9(4)
O12 C15 C16 C11 -177.4(5)
C14 C15 C16 C11 0.0
C12 C11 C16 O11 179.9(5)
C17 C11 C16 O11 -8.0(6)
C12 C11 C16 C15 0.0
C17 C11 C16 C15 172.1(5)
C18 N11 C17 C11 -174.5(6)
Ni1 N11 C17 C11 3.8(9)
C12 C11 C17 N11 -171.9(6)
C16 C11 C17 N11 15.7(9)
C17 N11 C18 C19 132.0(7)
Ni1 N11 C18 C19 -46.3(8)
C17 N11 C18 C23 -48.3(9)
Ni1 N11 C18 C23 133.4(6)
C23 C18 C19 C20 1.0(10)
N11 C18 C19 C20 -179.3(6)
C23 C18 C19 C24 -178.6(7)
N11 C18 C19 C24 1.1(11)
C18 C19 C20 C21 0.7(12)
C24 C19 C20 C21 -179.6(7)
C19 C20 C21 C22 -3.1(13)
C20 C21 C22 C23 3.6(13)
C21 C22 C23 C18 -1.8(12)
C19 C18 C23 C22 -0.5(11)
N11 C18 C23 C22 179.8(6)
Ni1 O13 C24 C19 32.6(8)
C18 C19 C24 O13 5.0(11)
C20 C19 C24 O13 -174.6(7)
C36 C31 C32 C33 -2.6(11)
C37 C31 C32 C33 -175.8(7)
C31 C32 C33 C34 2.3(11)
C32 C33 C34 C35 -1.0(11)
C45 O32 C35 C34 4.2(10)
Gd1 O32 C35 C34 -177.7(6)
C45 O32 C35 C36 -176.6(6)
Gd1 O32 C35 C36 1.5(8)
C33 C34 C35 O32 179.1(7)
C33 C34 C35 C36 0.0(11)
Ni1 O31 C36 C35 151.7(5)
Gd1 O31 C36 C35 -0.6(9)
Ni1 O31 C36 C31 -29.4(9)
Gd1 O31 C36 C31 178.2(5)
O32 C35 C36 O31 -0.6(9)
C34 C35 C36 O31 178.6(6)
O32 C35 C36 C31 -179.5(6)
C34 C35 C36 C31 -0.3(11)
C32 C31 C36 O31 -177.2(6)
C37 C31 C36 O31 -4.6(11)
C32 C31 C36 C35 1.6(10)
C37 C31 C36 C35 174.2(7)
C38 N31 C37 C31 -170.4(6)
Ni1 N31 C37 C31 9.7(10)
C36 C31 C37 N31 16.0(11)
C32 C31 C37 N31 -171.2(7)
C37 N31 C38 C43 -53.1(9)
Ni1 N31 C38 C43 126.9(6)
C37 N31 C38 C39 127.5(7)
Ni1 N31 C38 C39 -52.5(8)
C43 C38 C39 C40 -0.9(11)
N31 C38 C39 C40 178.5(7)
C43 C38 C39 C44 172.9(7)
N31 C38 C39 C44 -7.7(10)
C38 C39 C40 C41 2.1(12)
C44 C39 C40 C41 -171.8(8)
C39 C40 C41 C42 -1.9(15)
C40 C41 C42 C43 0.5(16)
C41 C42 C43 C38 0.7(14)
C39 C38 C43 C42 -0.5(12)
N31 C38 C43 C42 -179.9(7)
Ni1 O33 C44 C39 -47.9(7)
C40 C39 C44 O33 -125.9(7)
C38 C39 C44 O33 60.4(9)
